data_4069408
loop_
_publ_author_name
'Walker, Randon H.'
'Miller, Karla A.'
'Scott, Sara L.'
'Cygan, Zuzanna T.'
'Bartolin, Jeffrey M.'
'Kampf, Jeff W.'
'Banaszak Holl, Mark M.'

_publ_section_title
;
 Silylene- and Germylene-Mediated C&#x2212;H Activation: Reaction with
 Alkanes, Ethers, and Amines
;
_journal_issue 9
_journal_name_full Organometallics
_journal_page_first 2744
_journal_paper_doi 10.1021/om900182z
_journal_volume 28
_journal_year 2009
_chemical_formula_moiety 'C22 H48 Ge I N Si4'
_chemical_formula_sum 'C22 H48 Ge I N Si4'
_chemical_formula_weight 638.46
_chemical_name_systematic
;
 ?
;
_space_group_IT_number 2
_symmetry_cell_setting triclinic
_symmetry_space_group_name_Hall '-P 1'
_symmetry_space_group_name_H-M 'P -1'
_atom_sites_solution_hydrogens geom
_atom_sites_solution_primary direct
_atom_sites_solution_secondary difmap
_audit_creation_method SHELXL-97
_cell_angle_alpha 102.125(4)
_cell_angle_beta 93.528(4)
_cell_angle_gamma 109.538(3)
_cell_formula_units_Z 2
_cell_length_a 9.5644(18)
_cell_length_b 10.362(2)
_cell_length_c 16.856(3)
_cell_measurement_reflns_used 4518
_cell_measurement_temperature 118(2)
_cell_measurement_theta_max 28.32
_cell_measurement_theta_min 3.13
_cell_volume 1523.4(5)
_computing_cell_refinement 'Bruker SMART'
_computing_data_collection 'Bruker SMART'
_computing_data_reduction 'Bruker SHELXTL'
_computing_molecular_graphics 'Bruker SHELXTL'
_computing_publication_material 'Bruker SHELXTL'
_computing_structure_refinement 'Bruker SHELXTL'
_computing_structure_solution 'Bruker SHELXTL'
_diffrn_ambient_temperature 118(2)
_diffrn_measured_fraction_theta_full 0.976
_diffrn_measured_fraction_theta_max 0.976
_diffrn_measurement_device_type 'CCD area detector'
_diffrn_measurement_method 'phi and omega scans'
_diffrn_radiation_monochromator graphite
_diffrn_radiation_source 'fine-focus sealed tube'
_diffrn_radiation_type MoK\a
_diffrn_radiation_wavelength 0.71073
_diffrn_reflns_av_R_equivalents 0.0192
_diffrn_reflns_av_sigmaI/netI 0.0263
_diffrn_reflns_limit_h_max 12
_diffrn_reflns_limit_h_min -12
_diffrn_reflns_limit_k_max 13
_diffrn_reflns_limit_k_min -13
_diffrn_reflns_limit_l_max 22
_diffrn_reflns_limit_l_min -22
_diffrn_reflns_number 14401
_diffrn_reflns_theta_full 28.36
_diffrn_reflns_theta_max 28.36
_diffrn_reflns_theta_min 2.87
_exptl_absorpt_coefficient_mu 2.186
_exptl_absorpt_correction_T_max 0.8445
_exptl_absorpt_correction_T_min 0.3538
_exptl_absorpt_correction_type multi-scan
_exptl_absorpt_process_details 'Blessing, Acta Cryst. (1995) A51 33-38.'
_exptl_crystal_colour colorless
_exptl_crystal_density_diffrn 1.392
_exptl_crystal_density_method 'not measured'
_exptl_crystal_description plate
_exptl_crystal_F_000 656
_exptl_crystal_size_max 0.60
_exptl_crystal_size_mid 0.22
_exptl_crystal_size_min 0.08
_refine_diff_density_max 0.945
_refine_diff_density_min -0.955
_refine_diff_density_rms 0.090
_refine_ls_extinction_method none
_refine_ls_goodness_of_fit_ref 1.050
_refine_ls_hydrogen_treatment constr
_refine_ls_matrix_type full
_refine_ls_number_parameters 275
_refine_ls_number_reflns 7426
_refine_ls_number_restraints 0
_refine_ls_restrained_S_all 1.050
_refine_ls_R_factor_all 0.0400
_refine_ls_R_factor_gt 0.0311
_refine_ls_shift/su_max 0.001
_refine_ls_shift/su_mean 0.000
_refine_ls_structure_factor_coef Fsqd
_refine_ls_weighting_details 'calc w=1/[\s^2^(Fo^2^)+(0.0380P)^2^+2.3931P] where P=(Fo^2^+2Fc^2^)/3'
_refine_ls_weighting_scheme calc
_refine_ls_wR_factor_gt 0.0808
_refine_ls_wR_factor_ref 0.0850
_reflns_number_gt 6274
_reflns_number_total 7426
_reflns_threshold_expression >2sigma(I)
_cod_data_source_file om900182z_si_002.cif
_cod_data_source_block ss119_-_Compound_(16)
_cod_depositor_comments
;
The following automatic conversions were performed:

'_symmetry_cell_setting' value 'Triclinic' changed to 'triclinic'
according to /home/saulius/struct/CIF-dictionaries/cif_core.dic
dictionary named 'cif_core.dic' version 2.4.2 from 2011-04-26.

Automatic conversion script
Id: cif_fix_values 1715 2011-07-08 13:25:40Z adriana 
;
_cod_original_sg_symbol_H-M P-1
_cod_database_code 4069408

loop_
_symmetry_equiv_pos_as_xyz
'x, y, z'
'-x, -y, -z'

loop_
_atom_site_label
_atom_site_type_symbol
_atom_site_fract_x
_atom_site_fract_y
_atom_site_fract_z
_atom_site_U_iso_or_equiv
_atom_site_adp_type
_atom_site_occupancy
_atom_site_symmetry_multiplicity
_atom_site_calc_flag
_atom_site_refinement_flags
N1 N 0.9197(3) 0.4504(3) 0.36595(15) 0.0264(5) Uani 1 1 d .
I1 I 0.73655(2) 0.14820(2) 0.166074(13) 0.03534(7) Uani 1 1 d .
Ge1 Ge 0.64412(3) 0.33844(3) 0.245932(16) 0.01738(7) Uani 1 1 d .
Si3 Si 0.36993(8) 0.14540(8) 0.32487(5) 0.02301(15) Uani 1 1 d .
Si2 Si 0.60781(9) 0.63925(8) 0.24192(5) 0.02339(15) Uani 1 1 d .
Si1 Si 0.84483(9) 0.54976(8) 0.13629(5) 0.02490(16) Uani 1 1 d .
Si4 Si 0.32093(8) 0.13144(8) 0.13449(5) 0.02337(15) Uani 1 1 d .
C1 C 0.7581(3) 0.3850(3) 0.35791(17) 0.0290(6) Uani 1 1 d .
H1A H 0.7207 0.4490 0.3956 0.035 Uiso 1 1 calc R
H1B H 0.7347 0.2968 0.3767 0.035 Uiso 1 1 calc R
C2 C 1.0037(4) 0.3561(3) 0.3521(2) 0.0347(7) Uani 1 1 d .
H2A H 1.0709 0.3814 0.3118 0.052 Uiso 1 1 calc R
H2B H 0.9341 0.2585 0.3315 0.052 Uiso 1 1 calc R
H2C H 1.0629 0.3647 0.4038 0.052 Uiso 1 1 calc R
C3 C 0.9944(3) 0.5888(3) 0.40985(16) 0.0234(5) Uani 1 1 d .
C4 C 0.9202(3) 0.6821(3) 0.43806(19) 0.0314(6) Uani 1 1 d .
H4A H 0.8141 0.6506 0.4261 0.038 Uiso 1 1 calc R
C5 C 0.9983(4) 0.8184(4) 0.4828(2) 0.0381(7) Uani 1 1 d .
H5A H 0.9448 0.8784 0.5022 0.046 Uiso 1 1 calc R
C6 C 1.1535(4) 0.8697(3) 0.50018(19) 0.0352(7) Uani 1 1 d .
H6A H 1.2066 0.9637 0.5312 0.042 Uiso 1 1 calc R
C7 C 1.2286(4) 0.7810(3) 0.47119(19) 0.0332(7) Uani 1 1 d .
H7A H 1.3350 0.8150 0.4817 0.040 Uiso 1 1 calc R
C8 C 1.1521(3) 0.6429(3) 0.42691(18) 0.0287(6) Uani 1 1 d .
H8A H 1.2068 0.5839 0.4078 0.034 Uiso 1 1 calc R
C9 C 0.6739(4) 0.4940(4) 0.1899(2) 0.0393(7) Uani 1 1 d .
H9A H 0.5936 0.4459 0.1415 0.047 Uiso 1 1 calc R
C10 C 0.8091(8) 0.4152(6) 0.0390(3) 0.102(3) Uani 1 1 d .
H10A H 0.8787 0.4533 0.0022 0.153 Uiso 1 1 calc R
H10B H 0.7058 0.3897 0.0131 0.153 Uiso 1 1 calc R
H10C H 0.8239 0.3311 0.0499 0.153 Uiso 1 1 calc R
C11 C 0.8653(5) 0.7149(5) 0.1020(3) 0.0649(13) Uani 1 1 d .
H11A H 0.8855 0.7940 0.1501 0.097 Uiso 1 1 calc R
H11B H 0.7724 0.7022 0.0681 0.097 Uiso 1 1 calc R
H11C H 0.9486 0.7352 0.0699 0.097 Uiso 1 1 calc R
C12 C 1.0234(4) 0.5808(6) 0.1963(3) 0.0770(18) Uani 1 1 d .
H12A H 1.0251 0.4915 0.2064 0.115 Uiso 1 1 calc R
H12B H 1.0356 0.6486 0.2487 0.115 Uiso 1 1 calc R
H12C H 1.1055 0.6188 0.1659 0.115 Uiso 1 1 calc R
C13 C 0.4807(5) 0.6536(6) 0.1585(3) 0.0579(11) Uani 1 1 d .
H13A H 0.4325 0.7202 0.1812 0.087 Uiso 1 1 calc R
H13B H 0.4039 0.5606 0.1340 0.087 Uiso 1 1 calc R
H13C H 0.5390 0.6875 0.1164 0.087 Uiso 1 1 calc R
C14 C 0.7578(4) 0.8144(4) 0.2872(2) 0.0460(9) Uani 1 1 d .
H14A H 0.7838 0.8659 0.2444 0.069 Uiso 1 1 calc R
H14B H 0.8467 0.8005 0.3103 0.069 Uiso 1 1 calc R
H14C H 0.7219 0.8689 0.3306 0.069 Uiso 1 1 calc R
C15 C 0.4917(4) 0.6007(3) 0.3257(2) 0.0335(7) Uani 1 1 d .
H15A H 0.4749 0.6862 0.3534 0.050 Uiso 1 1 calc R
H15B H 0.5445 0.5699 0.3654 0.050 Uiso 1 1 calc R
H15C H 0.3950 0.5257 0.3021 0.050 Uiso 1 1 calc R
C16 C 0.4269(3) 0.2384(3) 0.24023(16) 0.0193(5) Uani 1 1 d .
H16A H 0.3873 0.3173 0.2524 0.023 Uiso 1 1 calc R
C17 C 0.1635(3) 0.0441(3) 0.3103(2) 0.0352(7) Uani 1 1 d .
H17A H 0.1338 -0.0251 0.2571 0.053 Uiso 1 1 calc R
H17B H 0.1090 0.1094 0.3120 0.053 Uiso 1 1 calc R
H17C H 0.1396 -0.0051 0.3542 0.053 Uiso 1 1 calc R
C18 C 0.4680(4) 0.0186(3) 0.3316(2) 0.0325(6) Uani 1 1 d .
H18A H 0.4432 -0.0206 0.3792 0.049 Uiso 1 1 calc R
H18B H 0.5765 0.0680 0.3375 0.049 Uiso 1 1 calc R
H18C H 0.4356 -0.0582 0.2816 0.049 Uiso 1 1 calc R
C19 C 0.4072(4) 0.2760(3) 0.42671(18) 0.0309(6) Uani 1 1 d .
H19A H 0.3700 0.2257 0.4687 0.046 Uiso 1 1 calc R
H19B H 0.3558 0.3424 0.4231 0.046 Uiso 1 1 calc R
H19C H 0.5153 0.3280 0.4415 0.046 Uiso 1 1 calc R
C20 C 0.4058(4) 0.1976(3) 0.04696(18) 0.0325(6) Uani 1 1 d .
H20A H 0.3438 0.1380 -0.0048 0.049 Uiso 1 1 calc R
H20B H 0.5070 0.1942 0.0475 0.049 Uiso 1 1 calc R
H20C H 0.4110 0.2952 0.0524 0.049 Uiso 1 1 calc R
C21 C 0.3006(4) -0.0587(3) 0.1142(2) 0.0339(7) Uani 1 1 d .
H21A H 0.2471 -0.1009 0.1555 0.051 Uiso 1 1 calc R
H21B H 0.4001 -0.0663 0.1168 0.051 Uiso 1 1 calc R
H21C H 0.2439 -0.1088 0.0596 0.051 Uiso 1 1 calc R
C22 C 0.1319(3) 0.1470(4) 0.1274(2) 0.0395(8) Uani 1 1 d .
H22A H 0.0761 0.0959 0.0727 0.059 Uiso 1 1 calc R
H22B H 0.1433 0.2469 0.1368 0.059 Uiso 1 1 calc R
H22C H 0.0771 0.1066 0.1689 0.059 Uiso 1 1 calc R

loop_
_atom_site_aniso_label
_atom_site_aniso_U_11
_atom_site_aniso_U_22
_atom_site_aniso_U_33
_atom_site_aniso_U_23
_atom_site_aniso_U_13
_atom_site_aniso_U_12
N1 0.0221(11) 0.0278(12) 0.0280(12) 0.0044(9) 0.0006(9) 0.0094(10)
I1 0.03251(11) 0.03470(12) 0.04000(12) -0.00152(8) 0.00422(8) 0.02013(9)
Ge1 0.01817(13) 0.01584(13) 0.01837(13) 0.00269(9) 0.00409(9) 0.00700(10)
Si3 0.0240(4) 0.0202(4) 0.0240(4) 0.0055(3) 0.0072(3) 0.0061(3)
Si2 0.0250(4) 0.0190(4) 0.0280(4) 0.0061(3) 0.0030(3) 0.0101(3)
Si1 0.0233(4) 0.0271(4) 0.0232(4) 0.0078(3) 0.0071(3) 0.0057(3)
Si4 0.0211(3) 0.0231(4) 0.0229(4) 0.0015(3) 0.0012(3) 0.0069(3)
C1 0.0236(13) 0.0372(16) 0.0220(13) 0.0084(11) 0.0041(10) 0.0045(12)
C2 0.0354(16) 0.0325(16) 0.0370(17) 0.0054(13) -0.0047(13) 0.0170(13)
C3 0.0231(13) 0.0295(14) 0.0184(12) 0.0083(10) 0.0016(10) 0.0091(11)
C4 0.0272(14) 0.0336(16) 0.0356(16) 0.0097(13) 0.0049(12) 0.0126(12)
C5 0.0439(18) 0.0336(17) 0.0420(18) 0.0096(14) 0.0099(14) 0.0195(15)
C6 0.0430(18) 0.0251(15) 0.0312(16) 0.0060(12) 0.0001(13) 0.0057(13)
C7 0.0287(15) 0.0350(17) 0.0316(16) 0.0112(13) -0.0029(12) 0.0054(13)
C8 0.0241(13) 0.0352(16) 0.0275(14) 0.0079(12) 0.0027(11) 0.0116(12)
C9 0.0417(19) 0.0336(18) 0.045(2) 0.0121(15) 0.0125(17) 0.0139(15)
C10 0.143(5) 0.065(3) 0.039(2) -0.010(2) 0.048(3) -0.032(3)
C11 0.059(3) 0.074(3) 0.091(3) 0.062(3) 0.040(2) 0.031(2)
C12 0.0260(18) 0.122(4) 0.097(4) 0.085(4) 0.004(2) 0.009(2)
C13 0.044(2) 0.095(3) 0.046(2) 0.026(2) 0.0020(17) 0.036(2)
C14 0.053(2) 0.0254(16) 0.046(2) 0.0020(14) 0.0086(17) 0.0004(15)
C15 0.0381(16) 0.0262(15) 0.0394(17) 0.0023(12) 0.0153(13) 0.0172(13)
C16 0.0192(11) 0.0165(12) 0.0226(12) 0.0022(9) 0.0039(9) 0.0082(9)
C17 0.0294(15) 0.0335(17) 0.0367(17) 0.0082(13) 0.0114(13) 0.0026(13)
C18 0.0403(17) 0.0234(14) 0.0368(16) 0.0123(12) 0.0081(13) 0.0118(13)
C19 0.0332(15) 0.0327(16) 0.0240(14) 0.0048(12) 0.0103(12) 0.0082(13)
C20 0.0343(16) 0.0345(16) 0.0244(14) 0.0044(12) 0.0000(12) 0.0091(13)
C21 0.0359(16) 0.0239(14) 0.0344(16) -0.0015(12) 0.0044(13) 0.0066(12)
C22 0.0257(15) 0.049(2) 0.0413(18) 0.0079(15) -0.0023(13) 0.0130(14)

loop_
_atom_type_symbol
_atom_type_description
_atom_type_scat_dispersion_real
_atom_type_scat_dispersion_imag
_atom_type_scat_source
C C 0.0033 0.0016 'International Tables Vol C Tables 4.2.6.8 and 6.1.1.4'
H H 0.0000 0.0000 'International Tables Vol C Tables 4.2.6.8 and 6.1.1.4'
N N 0.0061 0.0033 'International Tables Vol C Tables 4.2.6.8 and 6.1.1.4'
Si Si 0.0817 0.0704 'International Tables Vol C Tables 4.2.6.8 and 6.1.1.4'
Ge Ge 0.1547 1.8001 'International Tables Vol C Tables 4.2.6.8 and 6.1.1.4'
I I -0.4742 1.8119 'International Tables Vol C Tables 4.2.6.8 and 6.1.1.4'

loop_
_geom_angle_atom_site_label_1
_geom_angle_atom_site_label_2
_geom_angle_atom_site_label_3
_geom_angle
C3 N1 C1 121.5(2)
C3 N1 C2 118.4(2)
C1 N1 C2 116.8(3)
C16 Ge1 C9 108.55(14)
C16 Ge1 C1 113.38(11)
C9 Ge1 C1 117.63(15)
C16 Ge1 I1 103.93(7)
C9 Ge1 I1 110.61(10)
C1 Ge1 I1 101.69(10)
C18 Si3 C17 107.52(15)
C18 Si3 C19 109.59(15)
C17 Si3 C19 104.23(14)
C18 Si3 C16 111.87(13)
C17 Si3 C16 112.21(14)
C19 Si3 C16 111.10(13)
C13 Si2 C14 110.0(2)
C13 Si2 C15 105.85(18)
C14 Si2 C15 105.29(16)
C13 Si2 C9 103.6(2)
C14 Si2 C9 115.70(18)
C15 Si2 C9 115.96(14)
C12 Si1 C10 111.9(3)
C12 Si1 C11 106.6(2)
C10 Si1 C11 103.2(3)
C12 Si1 C9 115.52(19)
C10 Si1 C9 107.1(2)
C11 Si1 C9 111.84(17)
C22 Si4 C21 109.85(16)
C22 Si4 C20 104.92(16)
C21 Si4 C20 106.37(15)
C22 Si4 C16 107.65(14)
C21 Si4 C16 113.01(13)
C20 Si4 C16 114.70(13)
N1 C1 Ge1 116.67(19)
N1 C3 C4 122.9(3)
N1 C3 C8 120.2(3)
C4 C3 C8 116.8(3)
C5 C4 C3 121.3(3)
C4 C5 C6 121.3(3)
C7 C6 C5 118.3(3)
C6 C7 C8 121.4(3)
C7 C8 C3 120.9(3)
Si2 C9 Si1 116.52(18)
Si2 C9 Ge1 114.64(18)
Si1 C9 Ge1 119.38(19)
Si3 C16 Si4 113.72(13)
Si3 C16 Ge1 115.46(13)
Si4 C16 Ge1 116.21(13)

loop_
_geom_bond_atom_site_label_1
_geom_bond_atom_site_label_2
_geom_bond_distance
N1 C3 1.385(4)
N1 C1 1.449(4)
N1 C2 1.452(4)
I1 Ge1 2.5839(5)
Ge1 C16 1.973(3)
Ge1 C9 1.984(4)
Ge1 C1 1.999(3)
Si3 C18 1.869(3)
Si3 C17 1.873(3)
Si3 C19 1.879(3)
Si3 C16 1.893(3)
Si2 C13 1.864(4)
Si2 C14 1.864(3)
Si2 C15 1.877(3)
Si2 C9 1.893(4)
Si1 C12 1.824(4)
Si1 C10 1.844(4)
Si1 C11 1.873(4)
Si1 C9 1.896(4)
Si4 C22 1.867(3)
Si4 C21 1.868(3)
Si4 C20 1.872(3)
Si4 C16 1.905(3)
C3 C4 1.404(4)
C3 C8 1.409(4)
C4 C5 1.379(5)
C5 C6 1.387(5)
C6 C7 1.377(5)
C7 C8 1.387(4)
